data_1563758
loop_
_publ_author_name
'Singh, Sandhya'
'Brooker, Sally'

_publ_section_title
;
 Correlations between ligand field \DO, spin crossover T1/2 and redox
 potential Epa in a family of five dinuclear helicates
;
_journal_name_full 'Chemical Science'
_journal_paper_doi 10.1039/D1SC01458G
_journal_year 2021
_chemical_formula_moiety 'C72 H84 N30 Ni2, 4(B F4), 4(C2 H3 N)'
_chemical_formula_sum 'C80 H96 B4 F16 N34 Ni2'
_chemical_formula_weight 1998.56
_chemical_name_common 'dinickel(II) helicate of ditopic 4-imidazole-triazole ligand'
_chemical_name_systematic 'nickel(II) helicate of 1,3-Bis(5-(1H-imidazol-4-yl)-4-isobutyl-4H-1,2,4-triazol-3-yl)benzene'
_space_group_crystal_system orthorhombic
_space_group_IT_number 73
_space_group_name_Hall '-I 2b 2c'
_space_group_name_H-M_alt 'I b c a'
_atom_sites_solution_hydrogens geom
_atom_sites_solution_primary dual
_audit_creation_date 2020-08-05
_audit_creation_method
;
Olex2 1.2
(compiled 2017.08.10 svn.r3458 for OlexSys, GUI svn.r5381)
;
_audit_update_record
;
2021-02-05 deposited with the CCDC.	2021-06-28 downloaded from the CCDC.
;
_cell_angle_alpha 90
_cell_angle_beta 90
_cell_angle_gamma 90
_cell_formula_units_Z 8
_cell_length_a 19.9782(4)
_cell_length_b 29.8827(5)
_cell_length_c 37.7594(8)
_cell_measurement_reflns_used 15262
_cell_measurement_temperature 100.02(13)
_cell_measurement_theta_max 76.3540
_cell_measurement_theta_min 3.7500
_cell_volume 22542.5(8)
_computing_cell_refinement 'CrysAlisPro 1.171.39.46e (Rigaku OD, 2018)'
_computing_data_collection 'CrysAlisPro 1.171.39.46e (Rigaku OD, 2018)'
_computing_data_reduction 'CrysAlisPro 1.171.39.46e (Rigaku OD, 2018)'
_computing_molecular_graphics 'Olex2 (Dolomanov et al., 2009)'
_computing_publication_material 'Olex2 (Dolomanov et al., 2009)'
_computing_structure_refinement 'ShelXL (Sheldrick, 2015)'
_computing_structure_solution 'ShelXT (Sheldrick, 2015)'
_diffrn_ambient_environment N~2~
_diffrn_ambient_temperature 100.02(13)
_diffrn_detector 'CCD plate'
_diffrn_detector_area_resol_mean 5.1725
_diffrn_detector_type Atlas
_diffrn_measured_fraction_theta_full 0.997
_diffrn_measured_fraction_theta_max 0.974
_diffrn_measurement_details
;
List of Runs (angles in degrees, time in seconds):

  # Type    Start    End  Width  t~exp~   \w     \q     \k     \f   Frames
#--------------------------------------------------------------------------
  1  \w    -80.00  37.00   1.00    4.00    --  -41.54  19.00 -60.00  117
  2  \w     58.00  89.00   1.00    4.00    --   41.54 178.00 120.00   31
  3  \w    102.00 127.00   1.00    4.00    --   41.54 178.00 120.00   25
  4  \w    112.00 152.00   1.00   12.00    --  112.00  45.00  90.00   40
  5  \w     86.00 164.00   1.00   12.00    --  112.00  45.00 -60.00   78
  6  \w     46.00 103.00   1.00   12.00    --  112.00-125.00  90.00   57
  7  \w     80.00 174.00   1.00   12.00    --  112.00  77.00 150.00   94
  8  \w     90.00 118.00   1.00   12.00    --  112.00  30.00 -90.00   28
;
_diffrn_measurement_device 'four-circle diffractometer'
_diffrn_measurement_device_type 'SuperNova, Dual, Cu at home/near, Atlas'
_diffrn_measurement_method '\w scans'
_diffrn_orient_matrix_type 'CrysAlisPro convention (1999,Acta A55,543-557)'
_diffrn_orient_matrix_UB_11 0.0193536000
_diffrn_orient_matrix_UB_12 -0.0230092000
_diffrn_orient_matrix_UB_13 0.0350359000
_diffrn_orient_matrix_UB_21 -0.0593054000
_diffrn_orient_matrix_UB_22 -0.0325384000
_diffrn_orient_matrix_UB_23 -0.0041758000
_diffrn_orient_matrix_UB_31 0.0453248000
_diffrn_orient_matrix_UB_32 -0.0327013000
_diffrn_orient_matrix_UB_33 -0.0204878000
_diffrn_radiation_monochromator mirror
_diffrn_radiation_probe x-ray
_diffrn_radiation_type CuK\a
_diffrn_radiation_wavelength 1.54184
_diffrn_reflns_av_R_equivalents 0.0230
_diffrn_reflns_av_unetI/netI 0.0259
_diffrn_reflns_Laue_measured_fraction_full 0.997
_diffrn_reflns_Laue_measured_fraction_max 0.974
_diffrn_reflns_limit_h_max 21
_diffrn_reflns_limit_h_min -24
_diffrn_reflns_limit_k_max 34
_diffrn_reflns_limit_k_min -37
_diffrn_reflns_limit_l_max 47
_diffrn_reflns_limit_l_min -40
_diffrn_reflns_number 30243
_diffrn_reflns_point_group_measured_fraction_full 0.997
_diffrn_reflns_point_group_measured_fraction_max 0.974
_diffrn_reflns_theta_full 67.684
_diffrn_reflns_theta_max 76.611
_diffrn_reflns_theta_min 3.544
_diffrn_source 'micro-focus sealed X-ray tube'
_diffrn_source_type 'SuperNova (Cu) X-ray Source'
_exptl_absorpt_coefficient_mu 1.093
_exptl_absorpt_correction_T_max 1.00000
_exptl_absorpt_correction_T_min 0.44709
_exptl_absorpt_correction_type multi-scan
_exptl_absorpt_process_details
;
CrysAlisPro 1.171.39.46e (Rigaku Oxford Diffraction, 2018)
Empirical absorption correction using spherical harmonics,
 implemented in SCALE3 ABSPACK scaling algorithm.
;
_exptl_crystal_colour 'clear light pink'
_exptl_crystal_colour_lustre clear
_exptl_crystal_colour_modifier light
_exptl_crystal_colour_primary pink
_exptl_crystal_density_diffrn 1.178
_exptl_crystal_description block
_exptl_crystal_F_000 8272
_exptl_crystal_preparation 'ligand field strength, UV-Visible spectra'
_exptl_crystal_recrystallization_method 'Re-crystallisation from solvent: MeCN by diethylether ether vapour diffusion'
_exptl_crystal_size_max 0.01
_exptl_crystal_size_mid 0.009
_exptl_crystal_size_min 0.008
_refine_diff_density_max 0.978
_refine_diff_density_min -0.641
_refine_diff_density_rms 0.064
_refine_ls_extinction_method none
_refine_ls_goodness_of_fit_ref 1.108
_refine_ls_hydrogen_treatment constr
_refine_ls_matrix_type full
_refine_ls_number_parameters 623
_refine_ls_number_reflns 11551
_refine_ls_number_restraints 0
_refine_ls_restrained_S_all 1.108
_refine_ls_R_factor_all 0.0772
_refine_ls_R_factor_gt 0.0679
_refine_ls_shift/su_max 0.001
_refine_ls_shift/su_mean 0.000
_refine_ls_structure_factor_coef Fsqd
_refine_ls_weighting_details 'w=1/[\s^2^(Fo^2^)+(0.1336P)^2^+12.8326P] where P=(Fo^2^+2Fc^2^)/3'
_refine_ls_weighting_scheme calc
_refine_ls_wR_factor_gt 0.2062
_refine_ls_wR_factor_ref 0.2175
_reflns_Friedel_coverage 0.000
_reflns_number_gt 9372
_reflns_number_total 11551
_reflns_threshold_expression 'I > 2\s(I)'
_cod_data_source_file d1sc01458g2.cif
_cod_data_source_block ss566
_cod_database_code 1563758
_shelx_shelxl_version_number 2016/6
_chemical_oxdiff_formula NHCBFNi
_chemical_oxdiff_usercomment M188
_shelx_space_group_comment
;
The symmetry employed for this shelxl refinement is uniquely defined
by the following loop, which should always be used as a source of
symmetry information in preference to the above space-group names.
They are only intended as comments.
;
_shelx_estimated_absorpt_t_max 0.991
_shelx_estimated_absorpt_t_min 0.989
_reflns_odcompleteness_completeness 99.66
_reflns_odcompleteness_iscentric 1
_reflns_odcompleteness_theta 66.49
_olex2_refinement_description
;
1. Fixed Uiso
 At 1.2 times of:
  All C(H) groups, All C(H,H) groups, All N(H) groups
 At 1.5 times of:
  All C(H,H,H) groups
2.a Ternary CH refined with riding coordinates:
 C6(H6), C18(H18), C30(H30)
2.b Secondary CH2 refined with riding coordinates:
 C5(H5a,H5b), C17(H17a,H17b), C29(H29a,H29b)
2.c Aromatic/amide H refined with riding coordinates:
 N2(H2), N10(H10), N12(H12), C1(H1), C2(H2a), C11(H11), C12(H12a), C13(H13),
 C15(H15), C23(H23), C24(H24), C25(H25), C26(H26), C35(H35), C36(H36), C37(H37)
2.d Idealised Me refined as rotating group:
 C7(H7a,H7b,H7c), C8(H8a,H8b,H8c), C19(H19a,H19b,H19c), C20(H20a,H20b,H20c),
 C31(H31a,H31b,H31c), C32(H32a,H32b,H32c), C102(H10a,H10b,H10c), C202(H20d,H20e,
 H20f)
;
_platon_squeeze_void_probe_radius 1.20
_olex2_submission_special_instructions 'No special instructions were received'
_oxdiff_exptl_absorpt_empirical_details
;
Empirical correction (ABSPACK) includes:
- Absorption correction using spherical harmonics
- Frame scaling
;
_oxdiff_exptl_absorpt_empirical_full_max 2.109
_oxdiff_exptl_absorpt_empirical_full_min 0.469

loop_
_space_group_symop_operation_xyz
'x, y, z'
'-x+1/2, -y, z+1/2'
'-x, y+1/2, -z+1/2'
'x+1/2, -y+1/2, -z'
'x+1/2, y+1/2, z+1/2'
'-x+1, -y+1/2, z+1'
'-x+1/2, y+1, -z+1'
'x+1, -y+1, -z+1/2'
'-x, -y, -z'
'x-1/2, y, -z-1/2'
'x, -y-1/2, z-1/2'
'-x-1/2, y-1/2, z'
'-x+1/2, -y+1/2, -z+1/2'
'x, y+1/2, -z'
'x+1/2, -y, z'
'-x, y, z+1/2'

loop_
_atom_site_label
_atom_site_type_symbol
_atom_site_fract_x
_atom_site_fract_y
_atom_site_fract_z
_atom_site_U_iso_or_equiv
_atom_site_adp_type
_atom_site_occupancy
_atom_site_site_symmetry_order
_atom_site_calc_flag
_atom_site_refinement_flags_posn
_atom_site_refinement_flags_adp
_atom_site_refinement_flags_occupancy
_atom_site_disorder_assembly
_atom_site_disorder_group
Ni1 Ni 0.40072(2) 0.41066(2) 0.62069(2) 0.04587(15) Uani 1 1 d . . . . .
N1 N 0.39174(11) 0.44491(7) 0.57218(6) 0.0496(5) Uani 1 1 d . . . . .
N2 N 0.37377(13) 0.47958(8) 0.52214(6) 0.0580(6) Uani 1 1 d . . . . .
H2 H 0.354971 0.496690 0.506766 0.070 Uiso 1 1 calc R . . . .
N3 N 0.48503(11) 0.38866(7) 0.59458(5) 0.0461(4) Uani 1 1 d . . . . .
N4 N 0.53705(11) 0.36001(7) 0.60198(5) 0.0470(5) Uani 1 1 d . . . . .
N5 N 0.54491(10) 0.38332(8) 0.54649(5) 0.0473(5) Uani 1 1 d . . . . .
N6 N 0.63707(11) 0.18506(8) 0.58805(6) 0.0499(5) Uani 1 1 d . . . . .
N7 N 0.65249(11) 0.14560(7) 0.60477(5) 0.0474(5) Uani 1 1 d . . . . .
N8 N 0.73168(11) 0.19341(8) 0.61804(6) 0.0479(5) Uani 1 1 d . . . . .
N9 N 0.69275(11) 0.07672(7) 0.64363(6) 0.0490(5) Uani 1 1 d . . . . .
N10 N 0.78177(13) 0.06351(8) 0.67591(6) 0.0564(6) Uani 1 1 d . . . . .
H10 H 0.809594 0.049537 0.689314 0.068 Uiso 1 1 calc R . . . .
N11 N 0.45416(11) 0.46075(7) 0.64710(6) 0.0495(5) Uani 1 1 d . . . . .
N12 N 0.51089(12) 0.51629(7) 0.67042(7) 0.0585(6) Uani 1 1 d . . . . .
H12 H 0.526494 0.542815 0.673574 0.070 Uiso 1 1 calc R . . . .
N13 N 0.43238(11) 0.37712(7) 0.66571(5) 0.0443(4) Uani 1 1 d . . . . .
N14 N 0.42906(11) 0.33356(6) 0.67731(5) 0.0447(4) Uani 1 1 d . . . . .
N15 N 0.50576(10) 0.37058(6) 0.70833(5) 0.0427(4) Uani 1 1 d . . . . .
C1 C 0.35290(15) 0.47315(9) 0.55553(8) 0.0565(6) Uani 1 1 d . . . . .
H1 H 0.315700 0.486963 0.565521 0.068 Uiso 1 1 calc R . . . .
C2 C 0.42973(14) 0.45445(9) 0.51668(7) 0.0520(6) Uani 1 1 d . . . . .
H2A H 0.455018 0.452457 0.496063 0.062 Uiso 1 1 calc R . . . .
C3 C 0.44070(13) 0.43276(8) 0.54807(7) 0.0465(5) Uani 1 1 d . . . . .
C4 C 0.49036(12) 0.40212(8) 0.56160(7) 0.0449(5) Uani 1 1 d . . . . .
C5 C 0.56308(15) 0.38687(12) 0.50890(7) 0.0637(8) Uani 1 1 d . . . . .
H5A H 0.608655 0.376402 0.505754 0.076 Uiso 1 1 calc R . . . .
H5B H 0.561531 0.418063 0.501841 0.076 Uiso 1 1 calc R . . . .
C6 C 0.5172(2) 0.36011(13) 0.48521(8) 0.0769(10) Uani 1 1 d . . . . .
H6 H 0.471017 0.369809 0.489483 0.092 Uiso 1 1 calc R . . . .
C7 C 0.5353(3) 0.3707(2) 0.44660(10) 0.115(2) Uani 1 1 d . . . . .
H7A H 0.535641 0.402512 0.443182 0.173 Uiso 1 1 calc GR . . . .
H7B H 0.502775 0.357377 0.431124 0.173 Uiso 1 1 calc GR . . . .
H7C H 0.578799 0.358760 0.441349 0.173 Uiso 1 1 calc GR . . . .
C8 C 0.5220(4) 0.31052(16) 0.49311(14) 0.132(3) Uani 1 1 d . . . . .
H8A H 0.562677 0.298830 0.483190 0.198 Uiso 1 1 calc GR . . . .
H8B H 0.484386 0.295319 0.482868 0.198 Uiso 1 1 calc GR . . . .
H8C H 0.522120 0.305978 0.518279 0.198 Uiso 1 1 calc GR . . . .
C9 C 0.57193(12) 0.35706(9) 0.57293(7) 0.0465(5) Uani 1 1 d . . . . .
C10 C 0.63284(13) 0.32932(10) 0.56981(7) 0.0515(6) Uani 1 1 d . . . . .
C11 C 0.69165(14) 0.34584(11) 0.55525(9) 0.0632(8) Uani 1 1 d . . . . .
H11 H 0.692949 0.374933 0.546523 0.076 Uiso 1 1 calc R . . . .
C12 C 0.74844(15) 0.31931(12) 0.55361(9) 0.0698(9) Uani 1 1 d . . . . .
H12A H 0.787546 0.330430 0.543555 0.084 Uiso 1 1 calc R . . . .
C13 C 0.74680(15) 0.27614(12) 0.56702(9) 0.0648(8) Uani 1 1 d . . . . .
H13 H 0.784690 0.258156 0.565588 0.078 Uiso 1 1 calc R . . . .
C14 C 0.68880(13) 0.25959(9) 0.58259(7) 0.0515(6) Uani 1 1 d . . . . .
C15 C 0.63132(12) 0.28590(9) 0.58378(7) 0.0483(5) Uani 1 1 d . . . . .
H15 H 0.592192 0.274721 0.593774 0.058 Uiso 1 1 calc R . . . .
C16 C 0.68489(13) 0.21306(9) 0.59604(7) 0.0492(6) Uani 1 1 d . . . . .
C17 C 0.78672(13) 0.21472(9) 0.63758(8) 0.0522(6) Uani 1 1 d . . . . .
H17A H 0.798011 0.242898 0.626315 0.063 Uiso 1 1 calc R . . . .
H17B H 0.825898 0.195586 0.636653 0.063 Uiso 1 1 calc R . . . .
C18 C 0.76801(16) 0.22329(11) 0.67626(9) 0.0628(7) Uani 1 1 d . . . . .
H18 H 0.758650 0.194352 0.687427 0.075 Uiso 1 1 calc R . . . .
C19 C 0.70660(19) 0.25199(12) 0.67978(10) 0.0734(8) Uani 1 1 d . . . . .
H19A H 0.715593 0.281204 0.670334 0.110 Uiso 1 1 calc GR . . . .
H19B H 0.694666 0.254535 0.704329 0.110 Uiso 1 1 calc GR . . . .
H19C H 0.670317 0.238572 0.666937 0.110 Uiso 1 1 calc GR . . . .
C20 C 0.8287(2) 0.24362(14) 0.69451(12) 0.0822(10) Uani 1 1 d . . . . .
H20A H 0.865919 0.223438 0.692646 0.123 Uiso 1 1 calc GR . . . .
H20B H 0.818614 0.248736 0.719035 0.123 Uiso 1 1 calc GR . . . .
H20C H 0.839859 0.271510 0.683363 0.123 Uiso 1 1 calc GR . . . .
C21 C 0.70879(13) 0.15117(9) 0.62243(6) 0.0454(5) Uani 1 1 d . . . . .
C22 C 0.73401(13) 0.11400(8) 0.64338(7) 0.0470(5) Uani 1 1 d . . . . .
C23 C 0.78963(14) 0.10612(9) 0.66319(7) 0.0529(6) Uani 1 1 d . . . . .
H23 H 0.825288 0.125474 0.667219 0.064 Uiso 1 1 calc R . . . .
C24 C 0.72325(16) 0.04718(9) 0.66393(7) 0.0549(6) Uani 1 1 d . . . . .
H24 H 0.706582 0.018904 0.669242 0.066 Uiso 1 1 calc R . . . .
C25 C 0.46875(14) 0.50375(9) 0.64478(8) 0.0534(6) Uani 1 1 d . . . . .
H25 H 0.451864 0.522860 0.627511 0.064 Uiso 1 1 calc R . . . .
C26 C 0.52493(14) 0.47948(9) 0.69084(8) 0.0539(6) Uani 1 1 d . . . . .
H26 H 0.552772 0.478164 0.710549 0.065 Uiso 1 1 calc R . . . .
C27 C 0.48960(13) 0.44538(8) 0.67618(7) 0.0471(5) Uani 1 1 d . . . . .
C28 C 0.47817(12) 0.39861(8) 0.68415(6) 0.0438(5) Uani 1 1 d . . . . .
C29 C 0.56574(13) 0.37806(8) 0.73020(7) 0.0463(5) Uani 1 1 d . . . . .
H29A H 0.558122 0.365941 0.753692 0.056 Uiso 1 1 calc R . . . .
H29B H 0.573348 0.409977 0.732576 0.056 Uiso 1 1 calc R . . . .
C30 C 0.62784(14) 0.35628(9) 0.71430(8) 0.0517(6) Uani 1 1 d . . . . .
H30 H 0.617920 0.324606 0.710090 0.062 Uiso 1 1 calc R . . . .
C31 C 0.64703(16) 0.37752(12) 0.67904(8) 0.0636(7) Uani 1 1 d . . . . .
H31A H 0.611008 0.373841 0.662466 0.095 Uiso 1 1 calc GR . . . .
H31B H 0.686540 0.363259 0.669982 0.095 Uiso 1 1 calc GR . . . .
H31C H 0.655627 0.408826 0.682462 0.095 Uiso 1 1 calc GR . . . .
C32 C 0.68529(15) 0.35908(10) 0.74080(9) 0.0593(7) Uani 1 1 d . . . . .
H32A H 0.695864 0.389907 0.745254 0.089 Uiso 1 1 calc GR . . . .
H32B H 0.723884 0.344199 0.731276 0.089 Uiso 1 1 calc GR . . . .
H32C H 0.672275 0.344895 0.762545 0.089 Uiso 1 1 calc GR . . . .
C33 C 0.47324(13) 0.33044(8) 0.70276(6) 0.0431(5) Uani 1 1 d . . . . .
C34 C 0.48733(12) 0.28936(8) 0.72302(6) 0.0428(5) Uani 1 1 d . . . . .
C35 C 0.48646(13) 0.28898(8) 0.75992(6) 0.0459(5) Uani 1 1 d . . . . .
H35 H 0.476735 0.315064 0.772333 0.055 Uiso 1 1 calc R . . . .
C36 C 0.500000 0.250000 0.77800(8) 0.0467(7) Uani 1 2 d S T P . .
H36 H 0.499998 0.249998 0.802627 0.056 Uiso 1 2 calc RS T P . .
C37 C 0.500000 0.250000 0.70448(8) 0.0423(7) Uani 1 2 d S T P . .
H37 H 0.500002 0.249999 0.679847 0.051 Uiso 1 2 calc RS T P . .
F11 F 0.56961(13) 0.65713(10) 0.64239(12) 0.1362(14) Uani 1 1 d . . . . .
F12 F 0.47164(15) 0.65980(11) 0.66826(8) 0.1196(11) Uani 1 1 d . . . . .
F13 F 0.54982(12) 0.60625(7) 0.68437(5) 0.0775(6) Uani 1 1 d . . . . .
F14 F 0.49403(13) 0.60272(6) 0.63288(5) 0.0796(6) Uani 1 1 d . . . . .
B1 B 0.52197(18) 0.63156(10) 0.65761(10) 0.0590(8) Uani 1 1 d . . . . .
F21 F 0.29156(11) 0.58185(8) 0.52019(7) 0.0906(7) Uani 1 1 d . . . . .
F22 F 0.28718(16) 0.53068(10) 0.47752(6) 0.1170(11) Uani 1 1 d . . . . .
B2 B 0.250000 0.55608(14) 0.500000 0.0559(10) Uani 1 2 d S T P . .
F31 F 0.86592(8) 0.03308(5) 0.73489(5) 0.0585(4) Uani 1 1 d . . . . .
F32 F 0.78689(11) -0.01820(6) 0.72339(6) 0.0770(6) Uani 1 1 d . . . . .
B3 B 0.8265(2) 0.000000 0.750000 0.0434(8) Uani 1 2 d S T P . .
N101 N 0.3080(2) 0.55299(15) 0.62039(14) 0.1099(13) Uani 1 1 d . . . . .
C101 C 0.3182(2) 0.58846(14) 0.62690(14) 0.0823(11) Uani 1 1 d . . . . .
C102 C 0.3307(2) 0.63559(15) 0.63270(17) 0.1003(14) Uani 1 1 d . . . . .
H10A H 0.304017 0.652940 0.616631 0.150 Uiso 1 1 calc GR . . . .
H10B H 0.377256 0.641837 0.628670 0.150 Uiso 1 1 calc GR . . . .
H10C H 0.319286 0.643267 0.656629 0.150 Uiso 1 1 calc GR . . . .
N201 N 0.4346(3) 0.4961(2) 0.43920(12) 0.135(2) Uani 1 1 d . . . . .
C201 C 0.4004(2) 0.51208(17) 0.41813(11) 0.0884(12) Uani 1 1 d . . . . .
C202 C 0.3631(3) 0.5334(2) 0.39223(16) 0.1123(16) Uani 1 1 d . . . . .
H20D H 0.360869 0.514758 0.371548 0.168 Uiso 1 1 calc GR . . . .
H20E H 0.383969 0.561328 0.386244 0.168 Uiso 1 1 calc GR . . . .
H20F H 0.318716 0.538853 0.400919 0.168 Uiso 1 1 calc GR . . . .

loop_
_atom_site_aniso_label
_atom_site_aniso_U_11
_atom_site_aniso_U_22
_atom_site_aniso_U_33
_atom_site_aniso_U_23
_atom_site_aniso_U_13
_atom_site_aniso_U_12
Ni1 0.0550(3) 0.0447(2) 0.0379(3) 0.00504(16) 0.00391(16) 0.00829(17)
N1 0.0550(12) 0.0511(11) 0.0428(11) 0.0063(9) 0.0018(9) 0.0090(9)
N2 0.0664(14) 0.0566(13) 0.0511(12) 0.0127(10) -0.0049(10) 0.0159(11)
N3 0.0518(11) 0.0483(10) 0.0381(10) 0.0069(8) 0.0022(8) 0.0078(8)
N4 0.0504(11) 0.0510(11) 0.0396(10) 0.0091(9) -0.0011(8) 0.0077(9)
N5 0.0452(10) 0.0578(12) 0.0388(10) 0.0126(9) 0.0025(8) 0.0068(9)
N6 0.0535(11) 0.0567(12) 0.0395(10) 0.0060(9) 0.0009(8) 0.0127(9)
N7 0.0551(11) 0.0506(11) 0.0366(10) 0.0009(8) -0.0016(8) 0.0107(9)
N8 0.0475(10) 0.0518(11) 0.0442(11) 0.0057(9) 0.0011(8) 0.0086(9)
N9 0.0569(12) 0.0466(10) 0.0435(10) -0.0026(8) -0.0058(9) 0.0103(9)
N10 0.0662(13) 0.0524(12) 0.0506(12) -0.0014(10) -0.0134(10) 0.0165(10)
N11 0.0572(12) 0.0436(10) 0.0478(11) 0.0067(9) 0.0045(9) 0.0037(9)
N12 0.0599(13) 0.0402(10) 0.0753(16) 0.0085(10) 0.0039(11) -0.0014(9)
N13 0.0566(11) 0.0394(9) 0.0369(10) 0.0032(8) 0.0016(8) 0.0015(8)
N14 0.0619(12) 0.0379(9) 0.0343(9) 0.0019(7) 0.0019(8) 0.0027(8)
N15 0.0520(10) 0.0388(9) 0.0372(9) 0.0003(7) 0.0016(8) 0.0008(8)
C1 0.0640(15) 0.0518(14) 0.0537(15) 0.0097(12) 0.0040(12) 0.0153(12)
C2 0.0557(14) 0.0555(14) 0.0447(13) 0.0120(11) -0.0008(11) 0.0072(11)
C3 0.0510(13) 0.0483(12) 0.0401(12) 0.0061(10) -0.0024(9) 0.0054(10)
C4 0.0470(12) 0.0479(12) 0.0397(12) 0.0063(9) 0.0005(9) 0.0043(10)
C5 0.0546(14) 0.094(2) 0.0429(14) 0.0231(14) 0.0102(11) 0.0190(14)
C6 0.099(3) 0.092(2) 0.0399(14) 0.0012(15) 0.0014(15) 0.035(2)
C7 0.128(4) 0.176(5) 0.0415(18) 0.009(2) 0.011(2) 0.057(4)
C8 0.231(8) 0.083(3) 0.082(3) -0.017(2) -0.055(4) 0.032(4)
C9 0.0453(12) 0.0525(13) 0.0417(12) 0.0132(10) -0.0015(9) 0.0043(10)
C10 0.0483(13) 0.0613(15) 0.0450(13) 0.0164(11) 0.0026(10) 0.0087(11)
C11 0.0516(14) 0.0745(18) 0.0634(17) 0.0298(15) 0.0048(12) 0.0098(13)
C12 0.0494(14) 0.086(2) 0.0743(19) 0.0377(18) 0.0106(13) 0.0095(14)
C13 0.0498(14) 0.0769(19) 0.0679(18) 0.0243(15) 0.0082(13) 0.0157(13)
C14 0.0486(12) 0.0584(14) 0.0476(13) 0.0127(11) 0.0049(10) 0.0106(11)
C15 0.0459(12) 0.0577(14) 0.0413(12) 0.0113(10) 0.0032(9) 0.0083(10)
C16 0.0501(13) 0.0559(14) 0.0415(12) 0.0091(10) 0.0053(10) 0.0123(11)
C17 0.0473(12) 0.0528(14) 0.0566(15) 0.0093(11) -0.0012(11) 0.0036(10)
C18 0.0657(17) 0.0612(16) 0.0615(17) 0.0019(13) -0.0040(13) -0.0021(13)
C19 0.083(2) 0.0687(19) 0.068(2) -0.0054(16) 0.0044(16) 0.0085(17)
C20 0.081(2) 0.080(2) 0.086(2) -0.0021(19) -0.0212(19) -0.0135(18)
C21 0.0487(12) 0.0500(12) 0.0375(11) -0.0004(9) 0.0015(9) 0.0084(10)
C22 0.0554(13) 0.0452(12) 0.0403(12) -0.0018(10) -0.0010(10) 0.0086(10)
C23 0.0592(14) 0.0528(13) 0.0468(13) -0.0011(11) -0.0053(11) 0.0112(11)
C24 0.0724(17) 0.0450(12) 0.0474(14) -0.0014(11) -0.0083(12) 0.0145(12)
C25 0.0602(14) 0.0433(12) 0.0566(15) 0.0091(11) 0.0068(12) 0.0057(11)
C26 0.0558(14) 0.0464(13) 0.0594(16) 0.0073(11) -0.0006(11) -0.0009(11)
C27 0.0518(13) 0.0424(11) 0.0471(13) 0.0025(10) 0.0047(10) 0.0032(10)
C28 0.0524(12) 0.0420(11) 0.0369(11) 0.0004(9) 0.0048(9) 0.0035(9)
C29 0.0535(13) 0.0445(11) 0.0410(12) -0.0010(9) -0.0007(10) 0.0006(10)
C30 0.0552(14) 0.0459(12) 0.0541(14) -0.0023(11) -0.0009(11) 0.0058(10)
C31 0.0580(15) 0.0772(19) 0.0555(16) 0.0050(14) 0.0090(12) 0.0070(14)
C32 0.0619(16) 0.0515(14) 0.0646(17) 0.0003(12) -0.0087(13) 0.0081(12)
C33 0.0564(13) 0.0389(11) 0.0339(11) -0.0002(9) 0.0055(9) 0.0010(9)
C34 0.0525(12) 0.0415(11) 0.0345(11) -0.0008(9) 0.0001(9) -0.0010(9)
C35 0.0567(13) 0.0453(12) 0.0358(11) -0.0034(9) 0.0016(9) -0.0005(10)
C36 0.0596(19) 0.0523(18) 0.0282(14) 0.000 0.000 -0.0052(15)
C37 0.0548(17) 0.0413(15) 0.0308(14) 0.000 0.000 0.0002(13)
F11 0.0837(15) 0.0905(17) 0.234(4) 0.084(2) -0.030(2) -0.0220(13)
F12 0.116(2) 0.136(2) 0.107(2) -0.0511(18) -0.0219(16) 0.0469(18)
F13 0.1049(15) 0.0692(11) 0.0583(10) 0.0069(9) -0.0216(10) -0.0199(10)
F14 0.1341(18) 0.0526(9) 0.0521(10) 0.0008(8) -0.0209(11) 0.0016(10)
B1 0.0707(19) 0.0399(14) 0.066(2) -0.0050(13) -0.0031(15) 0.0011(13)
F21 0.0710(12) 0.0840(13) 0.1169(18) -0.0091(13) -0.0123(12) -0.0267(10)
F22 0.159(2) 0.133(2) 0.0596(12) -0.0086(12) -0.0116(13) 0.103(2)
B2 0.057(2) 0.0411(19) 0.069(3) 0.000 0.001(2) 0.000
F31 0.0598(9) 0.0404(7) 0.0752(10) 0.0186(7) -0.0053(7) -0.0050(6)
F32 0.0875(13) 0.0575(10) 0.0861(14) 0.0131(9) -0.0212(10) -0.0187(9)
B3 0.0482(18) 0.0293(14) 0.053(2) 0.0105(14) 0.000 0.000
N101 0.109(3) 0.089(3) 0.132(4) -0.012(2) 0.009(3) 0.000(2)
C101 0.066(2) 0.069(2) 0.112(3) 0.010(2) 0.008(2) 0.0125(16)
C102 0.082(3) 0.082(3) 0.138(4) -0.003(3) 0.004(3) 0.009(2)
N201 0.157(4) 0.165(4) 0.082(3) 0.052(3) -0.029(3) -0.067(4)
C201 0.095(3) 0.112(3) 0.058(2) 0.014(2) 0.0008(18) -0.029(2)
C202 0.116(4) 0.121(4) 0.100(3) 0.012(3) -0.009(3) -0.018(3)

loop_
_atom_type_symbol
_atom_type_description
_atom_type_scat_dispersion_real
_atom_type_scat_dispersion_imag
_atom_type_scat_source
C C 0.0181 0.0091 'International Tables Vol C Tables 4.2.6.8 and 6.1.1.4'
H H 0.0000 0.0000 'International Tables Vol C Tables 4.2.6.8 and 6.1.1.4'
B B 0.0090 0.0039 'International Tables Vol C Tables 4.2.6.8 and 6.1.1.4'
F F 0.0727 0.0534 'International Tables Vol C Tables 4.2.6.8 and 6.1.1.4'
N N 0.0311 0.0180 'International Tables Vol C Tables 4.2.6.8 and 6.1.1.4'
Ni Ni -3.0029 0.5091 'International Tables Vol C Tables 4.2.6.8 and 6.1.1.4'

loop_
_geom_angle_atom_site_label_1
_geom_angle_atom_site_label_2
_geom_angle_atom_site_label_3
_geom_angle
_geom_angle_site_symmetry_1
_geom_angle_site_symmetry_3
_geom_angle_publ_flag
N3 Ni1 N1 78.96(8) . . ?
N3 Ni1 N7 91.24(9) . 6_554 ?
N3 Ni1 N9 170.22(9) . 6_554 ?
N3 Ni1 N11 92.25(9) . . ?
N3 Ni1 N13 89.36(8) . . ?
N7 Ni1 N1 95.63(9) 6_554 . ?
N7 Ni1 N9 78.99(9) 6_554 6_554 ?
N7 Ni1 N11 167.97(8) 6_554 . ?
N9 Ni1 N1 101.33(8) 6_554 . ?
N11 Ni1 N1 96.33(9) . . ?
N11 Ni1 N9 97.41(9) . 6_554 ?
N13 Ni1 N1 167.05(9) . . ?
N13 Ni1 N7 90.12(8) . 6_554 ?
N13 Ni1 N9 91.14(8) . 6_554 ?
N13 Ni1 N11 78.41(8) . . ?
C1 N1 Ni1 141.5(2) . . ?
C1 N1 C3 105.8(2) . . ?
C3 N1 Ni1 112.60(16) . . ?
C1 N2 H2 125.7 . . ?
C1 N2 C2 108.6(2) . . ?
C2 N2 H2 125.7 . . ?
N4 N3 Ni1 136.02(16) . . ?
C4 N3 Ni1 115.01(16) . . ?
C4 N3 N4 108.8(2) . . ?
C9 N4 N3 105.98(19) . . ?
C4 N5 C5 125.2(2) . . ?
C4 N5 C9 104.3(2) . . ?
C9 N5 C5 130.1(2) . . ?
C16 N6 N7 106.3(2) . . ?
N6 N7 Ni1 135.50(17) . 6_554 ?
C21 N7 Ni1 113.10(17) . 6_554 ?
C21 N7 N6 108.4(2) . . ?
C16 N8 C17 128.6(2) . . ?
C21 N8 C16 104.0(2) . . ?
C21 N8 C17 126.6(2) . . ?
C22 N9 Ni1 112.52(16) . 6_554 ?
C24 N9 Ni1 140.7(2) . 6_554 ?
C24 N9 C22 105.5(2) . . ?
C23 N10 H10 125.7 . . ?
C24 N10 H10 125.7 . . ?
C24 N10 C23 108.6(2) . . ?
C25 N11 Ni1 141.0(2) . . ?
C25 N11 C27 105.2(2) . . ?
C27 N11 Ni1 113.68(16) . . ?
C25 N12 H12 125.9 . . ?
C25 N12 C26 108.1(2) . . ?
C26 N12 H12 125.9 . . ?
N14 N13 Ni1 134.78(16) . . ?
C28 N13 Ni1 114.19(16) . . ?
C28 N13 N14 109.1(2) . . ?
C33 N14 N13 105.6(2) . . ?
C28 N15 C29 127.9(2) . . ?
C28 N15 C33 104.1(2) . . ?
C33 N15 C29 126.9(2) . . ?
N1 C1 N2 111.1(2) . . ?
N1 C1 H1 124.5 . . ?
N2 C1 H1 124.5 . . ?
N2 C2 H2A 127.4 . . ?
N2 C2 C3 105.1(2) . . ?
C3 C2 H2A 127.4 . . ?
N1 C3 C4 114.8(2) . . ?
C2 C3 N1 109.4(2) . . ?
C2 C3 C4 135.8(2) . . ?
N3 C4 N5 109.8(2) . . ?
N3 C4 C3 118.3(2) . . ?
N5 C4 C3 131.9(2) . . ?
N5 C5 H5A 109.1 . . ?
N5 C5 H5B 109.1 . . ?
N5 C5 C6 112.6(3) . . ?
H5A C5 H5B 107.8 . . ?
C6 C5 H5A 109.1 . . ?
C6 C5 H5B 109.1 . . ?
C5 C6 H6 108.5 . . ?
C5 C6 C7 108.1(4) . . ?
C5 C6 C8 111.3(3) . . ?
C7 C6 H6 108.5 . . ?
C8 C6 H6 108.5 . . ?
C8 C6 C7 111.9(4) . . ?
C6 C7 H7A 109.5 . . ?
C6 C7 H7B 109.5 . . ?
C6 C7 H7C 109.5 . . ?
H7A C7 H7B 109.5 . . ?
H7A C7 H7C 109.5 . . ?
H7B C7 H7C 109.5 . . ?
C6 C8 H8A 109.5 . . ?
C6 C8 H8B 109.5 . . ?
C6 C8 H8C 109.5 . . ?
H8A C8 H8B 109.5 . . ?
H8A C8 H8C 109.5 . . ?
H8B C8 H8C 109.5 . . ?
N4 C9 N5 111.2(2) . . ?
N4 C9 C10 123.1(2) . . ?
N5 C9 C10 125.7(2) . . ?
C11 C10 C9 122.0(2) . . ?
C11 C10 C15 119.8(2) . . ?
C15 C10 C9 118.2(2) . . ?
C10 C11 H11 119.8 . . ?
C12 C11 C10 120.5(3) . . ?
C12 C11 H11 119.8 . . ?
C11 C12 H12A 120.1 . . ?
C13 C12 C11 119.8(3) . . ?
C13 C12 H12A 120.1 . . ?
C12 C13 H13 119.8 . . ?
C12 C13 C14 120.3(3) . . ?
C14 C13 H13 119.8 . . ?
C13 C14 C15 120.0(2) . . ?
C13 C14 C16 121.5(2) . . ?
C15 C14 C16 118.4(2) . . ?
C10 C15 H15 120.2 . . ?
C14 C15 C10 119.5(2) . . ?
C14 C15 H15 120.2 . . ?
N6 C16 N8 111.2(2) . . ?
N6 C16 C14 124.1(2) . . ?
N8 C16 C14 124.7(2) . . ?
N8 C17 H17A 109.3 . . ?
N8 C17 H17B 109.3 . . ?
N8 C17 C18 111.7(2) . . ?
H17A C17 H17B 107.9 . . ?
C18 C17 H17A 109.3 . . ?
C18 C17 H17B 109.3 . . ?
C17 C18 H18 108.0 . . ?
C19 C18 C17 112.3(3) . . ?
C19 C18 H18 108.0 . . ?
C19 C18 C20 112.5(3) . . ?
C20 C18 C17 107.7(3) . . ?
C20 C18 H18 108.0 . . ?
C18 C19 H19A 109.5 . . ?
C18 C19 H19B 109.5 . . ?
C18 C19 H19C 109.5 . . ?
H19A C19 H19B 109.5 . . ?
H19A C19 H19C 109.5 . . ?
H19B C19 H19C 109.5 . . ?
C18 C20 H20A 109.5 . . ?
C18 C20 H20B 109.5 . . ?
C18 C20 H20C 109.5 . . ?
H20A C20 H20B 109.5 . . ?
H20A C20 H20C 109.5 . . ?
H20B C20 H20C 109.5 . . ?
N7 C21 N8 110.1(2) . . ?
N7 C21 C22 118.3(2) . . ?
N8 C21 C22 131.5(2) . . ?
N9 C22 C21 114.3(2) . . ?
C23 C22 N9 110.1(2) . . ?
C23 C22 C21 135.6(3) . . ?
N10 C23 H23 127.5 . . ?
C22 C23 N10 105.1(3) . . ?
C22 C23 H23 127.5 . . ?
N9 C24 N10 110.7(3) . . ?
N9 C24 H24 124.6 . . ?
N10 C24 H24 124.6 . . ?
N11 C25 N12 111.3(2) . . ?
N11 C25 H25 124.3 . . ?
N12 C25 H25 124.3 . . ?
N12 C26 H26 127.3 . . ?
C27 C26 N12 105.4(3) . . ?
C27 C26 H26 127.3 . . ?
N11 C27 C28 113.8(2) . . ?
C26 C27 N11 109.9(2) . . ?
C26 C27 C28 136.2(3) . . ?
N13 C28 N15 109.7(2) . . ?
N13 C28 C27 118.1(2) . . ?
N15 C28 C27 132.2(2) . . ?
N15 C29 H29A 109.2 . . ?
N15 C29 H29B 109.2 . . ?
N15 C29 C30 112.1(2) . . ?
H29A C29 H29B 107.9 . . ?
C30 C29 H29A 109.2 . . ?
C30 C29 H29B 109.2 . . ?
C29 C30 H30 108.2 . . ?
C29 C30 C32 109.3(2) . . ?
C31 C30 C29 111.8(2) . . ?
C31 C30 H30 108.2 . . ?
C31 C30 C32 111.2(3) . . ?
C32 C30 H30 108.2 . . ?
C30 C31 H31A 109.5 . . ?
C30 C31 H31B 109.5 . . ?
C30 C31 H31C 109.5 . . ?
H31A C31 H31B 109.5 . . ?
H31A C31 H31C 109.5 . . ?
H31B C31 H31C 109.5 . . ?
C30 C32 H32A 109.5 . . ?
C30 C32 H32B 109.5 . . ?
C30 C32 H32C 109.5 . . ?
H32A C32 H32B 109.5 . . ?
H32A C32 H32C 109.5 . . ?
H32B C32 H32C 109.5 . . ?
N14 C33 N15 111.6(2) . . ?
N14 C33 C34 124.7(2) . . ?
N15 C33 C34 123.7(2) . . ?
C35 C34 C33 121.6(2) . . ?
C37 C34 C33 118.5(2) . . ?
C37 C34 C35 119.9(2) . . ?
C34 C35 H35 120.0 . . ?
C36 C35 C34 120.0(2) . . ?
C36 C35 H35 120.0 . . ?
C35 C36 C35 120.6(3) 6_554 . ?
C35 C36 H36 119.7 6_554 . ?
C35 C36 H36 119.7 . . ?
C34 C37 C34 119.6(3) 6_554 . ?
C34 C37 H37 120.2 . . ?
C34 C37 H37 120.2 6_554 . ?
F11 B1 F12 107.1(3) . . ?
F11 B1 F13 109.8(3) . . ?
F11 B1 F14 110.4(3) . . ?
F12 B1 F13 114.7(3) . . ?
F12 B1 F14 106.5(3) . . ?
F13 B1 F14 108.3(2) . . ?
F21 B2 F21 111.3(4) 7_545 . ?
F22 B2 F21 107.38(14) . 7_545 ?
F22 B2 F21 107.38(14) 7_545 . ?
F22 B2 F21 109.35(19) . . ?
F22 B2 F21 109.35(19) 7_545 7_545 ?
F22 B2 F22 112.1(4) . 7_545 ?
F31 B3 F31 110.7(3) 8_446 . ?
F31 B3 F32 107.76(11) 8_446 8_446 ?
F31 B3 F32 107.75(11) . . ?
F31 B3 F32 109.98(11) . 8_446 ?
F31 B3 F32 109.98(11) 8_446 . ?
F32 B3 F32 110.6(3) 8_446 . ?
N101 C101 C102 175.8(6) . . ?
C101 C102 H10A 109.5 . . ?
C101 C102 H10B 109.5 . . ?
C101 C102 H10C 109.5 . . ?
H10A C102 H10B 109.5 . . ?
H10A C102 H10C 109.5 . . ?
H10B C102 H10C 109.5 . . ?
N201 C201 C202 175.8(5) . . ?
C201 C202 H20D 109.5 . . ?
C201 C202 H20E 109.5 . . ?
C201 C202 H20F 109.5 . . ?
H20D C202 H20E 109.5 . . ?
H20D C202 H20F 109.5 . . ?
H20E C202 H20F 109.5 . . ?

loop_
_geom_bond_atom_site_label_1
_geom_bond_atom_site_label_2
_geom_bond_distance
_geom_bond_site_symmetry_2
_geom_bond_publ_flag
Ni1 N1 2.106(2) . ?
Ni1 N3 2.059(2) . ?
Ni1 N7 2.078(2) 6_554 ?
Ni1 N9 2.093(2) 6_554 ?
Ni1 N11 2.092(2) . ?
Ni1 N13 2.072(2) . ?
N1 C1 1.308(3) . ?
N1 C3 1.385(3) . ?
N2 H2 0.8600 . ?
N2 C1 1.342(4) . ?
N2 C2 1.362(4) . ?
N3 N4 1.375(3) . ?
N3 C4 1.313(3) . ?
N4 C9 1.302(3) . ?
N5 C4 1.352(3) . ?
N5 C5 1.469(3) . ?
N5 C9 1.380(3) . ?
N6 N7 1.373(3) . ?
N6 C16 1.305(4) . ?
N7 C21 1.318(3) . ?
N8 C16 1.382(3) . ?
N8 C17 1.469(4) . ?
N8 C21 1.353(4) . ?
N9 C22 1.386(4) . ?
N9 C24 1.318(3) . ?
N10 H10 0.8600 . ?
N10 C23 1.370(4) . ?
N10 C24 1.345(4) . ?
N11 C25 1.320(3) . ?
N11 C27 1.385(3) . ?
N12 H12 0.8600 . ?
N12 C25 1.337(4) . ?
N12 C26 1.372(4) . ?
N13 N14 1.375(3) . ?
N13 C28 1.317(3) . ?
N14 C33 1.308(3) . ?
N15 C28 1.356(3) . ?
N15 C29 1.473(3) . ?
N15 C33 1.380(3) . ?
C1 H1 0.9300 . ?
C2 H2A 0.9300 . ?
C2 C3 1.369(4) . ?
C3 C4 1.443(3) . ?
C5 H5A 0.9700 . ?
C5 H5B 0.9700 . ?
C5 C6 1.510(6) . ?
C6 H6 0.9800 . ?
C6 C7 1.535(5) . ?
C6 C8 1.515(6) . ?
C7 H7A 0.9600 . ?
C7 H7B 0.9600 . ?
C7 H7C 0.9600 . ?
C8 H8A 0.9600 . ?
C8 H8B 0.9600 . ?
C8 H8C 0.9600 . ?
C9 C10 1.477(4) . ?
C10 C11 1.388(4) . ?
C10 C15 1.401(4) . ?
C11 H11 0.9300 . ?
C11 C12 1.386(4) . ?
C12 H12A 0.9300 . ?
C12 C13 1.386(4) . ?
C13 H13 0.9300 . ?
C13 C14 1.390(4) . ?
C14 C15 1.392(3) . ?
C14 C16 1.482(4) . ?
C15 H15 0.9300 . ?
C17 H17A 0.9700 . ?
C17 H17B 0.9700 . ?
C17 C18 1.529(4) . ?
C18 H18 0.9800 . ?
C18 C19 1.503(5) . ?
C18 C20 1.521(5) . ?
C19 H19A 0.9600 . ?
C19 H19B 0.9600 . ?
C19 H19C 0.9600 . ?
C20 H20A 0.9600 . ?
C20 H20B 0.9600 . ?
C20 H20C 0.9600 . ?
C21 C22 1.454(3) . ?
C22 C23 1.360(4) . ?
C23 H23 0.9300 . ?
C24 H24 0.9300 . ?
C25 H25 0.9300 . ?
C26 H26 0.9300 . ?
C26 C27 1.357(4) . ?
C27 C28 1.448(3) . ?
C29 H29A 0.9700 . ?
C29 H29B 0.9700 . ?
C29 C30 1.524(4) . ?
C30 H30 0.9800 . ?
C30 C31 1.524(4) . ?
C30 C32 1.525(4) . ?
C31 H31A 0.9600 . ?
C31 H31B 0.9600 . ?
C31 H31C 0.9600 . ?
C32 H32A 0.9600 . ?
C32 H32B 0.9600 . ?
C32 H32C 0.9600 . ?
C33 C34 1.474(3) . ?
C34 C35 1.393(3) . ?
C34 C37 1.392(3) . ?
C35 H35 0.9300 . ?
C35 C36 1.377(3) . ?
C36 H36 0.9300 . ?
C37 H37 0.9300 . ?
F11 B1 1.349(5) . ?
F12 B1 1.373(4) . ?
F13 B1 1.379(4) . ?
F14 B1 1.388(4) . ?
F21 B2 1.365(3) . ?
F22 B2 1.359(3) . ?
F31 B3 1.387(3) . ?
F32 B3 1.390(3) . ?
N101 C101 1.107(6) . ?
C101 C102 1.448(6) . ?
C102 H10A 0.9600 . ?
C102 H10B 0.9600 . ?
C102 H10C 0.9600 . ?
N201 C201 1.154(7) . ?
C201 C202 1.384(7) . ?
C202 H20D 0.9600 . ?
C202 H20E 0.9600 . ?
C202 H20F 0.9600 . ?

loop_
_platon_squeeze_void_nr
_platon_squeeze_void_average_x
_platon_squeeze_void_average_y
_platon_squeeze_void_average_z
_platon_squeeze_void_volume
_platon_squeeze_void_count_electrons
_platon_squeeze_void_content
1 0.367 0.000 0.250 221 39 ' '
2 0.867 0.000 0.250 221 39 ' '
3 0.133 0.000 0.750 221 39 ' '
4 0.633 0.000 0.750 221 39 ' '
5 0.185 0.250 0.000 754 172 ' '
6 0.684 0.250 0.500 754 172 ' '
7 0.633 0.500 0.250 221 39 ' '
8 0.133 0.500 0.250 221 39 ' '
9 0.367 0.500 0.750 221 39 ' '
10 0.867 0.500 0.750 221 39 ' '
11 0.307 0.750 0.000 754 172 ' '
12 0.816 0.750 0.500 754 172 ' '
